data_2311469
loop_
_publ_author_name
'Churakov, Andrei V.'
'Prikhodchenko, Petr V.'
'Medvedev, Alexander G.'
'Mikhaylov, Alexey A.'

_publ_section_title
;
 Crystal structure of
 (<i>Z</i>)-<i>N</i>-benzyl-idene-1-phenyl-methanamine oxide hydrogen
 peroxide monosolvate.
;
_journal_coeditor_code ZS2391
_journal_issue 'Pt 11'
_journal_name_full 'Acta crystallographica. Section E, Crystallographic communications'
_journal_page_first 1666
_journal_page_last 1669
_journal_paper_doi 10.1107/S2056989017014499
_journal_volume 73
_journal_year 2017
_chemical_formula_iupac 'C14 H13 N O , H2 O2'
_chemical_formula_moiety 'C14 H13 N O , H2 O2'
_chemical_formula_sum 'C14 H15 N O3'
_chemical_formula_weight 245.27
_chemical_name_common
;
Benzyl(benzylidene)azane oxide peroxosolvate
;
_chemical_name_systematic
;
(<i>Z</i>)-<i>N</i>-Benzylidene-1-phenylmethanamine oxide
hydrogen peroxide monosolvate
;
_space_group_IT_number 14
_space_group_name_Hall '-P 2ybc'
_space_group_name_H-M_alt 'P 1 21/c 1'
_symmetry_cell_setting monoclinic
_symmetry_space_group_name_Hall '-P 2ybc'
_symmetry_space_group_name_H-M 'P 1 21/c 1'
_atom_sites_solution_hydrogens mixed
_atom_sites_solution_primary direct
_atom_sites_solution_secondary difmap
_audit_creation_method SHELXL-97
_cell_angle_alpha 90.00
_cell_angle_beta 97.598(11)
_cell_angle_gamma 90.00
_cell_formula_units_Z 4
_cell_length_a 21.802(15)
_cell_length_b 4.597(3)
_cell_length_c 12.742(9)
_cell_measurement_reflns_used 737
_cell_measurement_temperature 150(2)
_cell_measurement_theta_max 21.911
_cell_measurement_theta_min 3.226
_cell_volume 1265.8(15)
_computing_cell_refinement
;
<i>SAINT</i> (Bruker, 2008)
;
_computing_data_collection
;
<i>APEX2</i> (Bruker, 2008)
;
_computing_data_reduction
;
<i>SAINT</i> (Bruker, 2008
;
_computing_molecular_graphics
;
SHELXTL (Sheldrick, 2008)
;
_computing_publication_material
;
SHELXTL (Sheldrick, 2008)
;
_computing_structure_refinement
;
SHELXL97 (Sheldrick, 2008)
;
_computing_structure_solution
;
SHELXS97 (Sheldrick, 2008)
;
_diffrn_ambient_temperature 150(2)
_diffrn_measured_fraction_theta_full 0.988
_diffrn_measured_fraction_theta_max 0.988
_diffrn_measurement_device_type 'Bruker SMART APEXII area-detector'
_diffrn_measurement_method \w
_diffrn_radiation_monochromator graphite
_diffrn_radiation_source 'fine-focus sealed tube'
_diffrn_radiation_type MoK\a
_diffrn_radiation_wavelength 0.71073
_diffrn_reflns_av_R_equivalents 0.1084
_diffrn_reflns_av_sigmaI/netI 0.1195
_diffrn_reflns_limit_h_max 25
_diffrn_reflns_limit_h_min -25
_diffrn_reflns_limit_k_max 5
_diffrn_reflns_limit_k_min -5
_diffrn_reflns_limit_l_max 14
_diffrn_reflns_limit_l_min -15
_diffrn_reflns_number 7458
_diffrn_reflns_theta_full 25.05
_diffrn_reflns_theta_max 25.05
_diffrn_reflns_theta_min 1.88
_diffrn_standards_decay_% 0
_exptl_absorpt_coefficient_mu 0.091
_exptl_absorpt_correction_T_max 0.9964
_exptl_absorpt_correction_T_min 0.9646
_exptl_absorpt_correction_type multi-scan
_exptl_absorpt_process_details
;
(SADABS; Bruker, 2008)
;
_exptl_crystal_colour colourless
_exptl_crystal_density_diffrn 1.287
_exptl_crystal_density_method 'not measured'
_exptl_crystal_description needle
_exptl_crystal_F_000 520
_exptl_crystal_size_max 0.40
_exptl_crystal_size_mid 0.04
_exptl_crystal_size_min 0.04
_refine_diff_density_max 0.268
_refine_diff_density_min -0.259
_refine_ls_extinction_coef 0.034(6)
_refine_ls_extinction_expression Fc^*^=kFc[1+0.001xFc^2^\l^3^/sin(2\q)]^-1/4^
_refine_ls_extinction_method
;
SHELXL97 (Sheldrick, 2008)
;
_refine_ls_goodness_of_fit_ref 1.046
_refine_ls_hydrogen_treatment mixed
_refine_ls_matrix_type full
_refine_ls_number_parameters 172
_refine_ls_number_reflns 2227
_refine_ls_number_restraints 1
_refine_ls_restrained_S_all 1.046
_refine_ls_R_factor_all 0.1624
_refine_ls_R_factor_gt 0.0766
_refine_ls_shift/su_max 0.000
_refine_ls_shift/su_mean 0.000
_refine_ls_structure_factor_coef Fsqd
_refine_ls_weighting_details 'calc w = 1/[\s^2^(Fo^2^)+(0.1000P)^2^] where P=(Fo^2^+2Fc^2^)/3'
_refine_ls_weighting_scheme calc
_refine_ls_wR_factor_gt 0.1867
_refine_ls_wR_factor_ref 0.2182
_reflns_number_gt 1113
_reflns_number_total 2227
_reflns_threshold_expression I>2\s(I)
_cod_data_source_file zs2391sup1.cif
_cod_data_source_block I
_cod_original_cell_volume 1265.8(16)
_cod_original_sg_symbol_H-M 'P 21/c'
_cod_database_code 2311469

loop_
_symmetry_equiv_pos_as_xyz
'x, y, z'
'-x, y+1/2, -z+1/2'
'-x, -y, -z'
'x, -y+1/2, z+1/2'

loop_
_atom_site_type_symbol
_atom_site_label
_atom_site_fract_x
_atom_site_fract_y
_atom_site_fract_z
_atom_site_U_iso_or_equiv
_atom_site_adp_type
_atom_site_calc_flag
_atom_site_refinement_flags
_atom_site_occupancy
_atom_site_symmetry_multiplicity
O O1 0.23321(15) 0.7522(7) 1.0077(3) 0.0427(9) Uani d D 1 1
O O2 0.28942(16) 0.9116(7) 0.9911(3) 0.0442(10) Uani d D 1 1
O O3 0.22608(15) 0.3093(6) 0.8666(2) 0.0377(9) Uani d . 1 1
N N1 0.23366(18) 0.3713(7) 0.7676(3) 0.0319(10) Uani d . 1 1
C C11 0.2883(2) 0.5529(9) 0.7569(4) 0.0342(12) Uani d . 1 1
H H112 0.2894 0.7210 0.8057 0.041 Uiso calc R 1 1
H H111 0.2855 0.6284 0.6836 0.041 Uiso calc R 1 1
C C12 0.3463(2) 0.3775(9) 0.7821(4) 0.0344(12) Uani d . 1 1
C C13 0.3802(2) 0.3866(10) 0.8826(4) 0.0438(13) Uani d . 1 1
H H13 0.3672 0.5083 0.9356 0.053 Uiso calc R 1 1
C C14 0.4332(2) 0.2183(12) 0.9054(5) 0.0573(16) Uani d . 1 1
H H14 0.4563 0.2229 0.9741 0.069 Uiso calc R 1 1
C C15 0.4521(3) 0.0431(12) 0.8270(5) 0.0592(17) Uani d . 1 1
H H15 0.4888 -0.0694 0.8422 0.071 Uiso calc R 1 1
C C16 0.4190(2) 0.0295(12) 0.7281(5) 0.0521(15) Uani d . 1 1
H H16 0.4317 -0.0952 0.6756 0.063 Uiso calc R 1 1
C C17 0.3671(2) 0.1997(10) 0.7062(4) 0.0423(13) Uani d . 1 1
H H17 0.3447 0.1954 0.6370 0.051 Uiso calc R 1 1
C C21 0.1988(2) 0.2713(9) 0.6851(4) 0.0334(11) Uani d . 1 1
H H21 0.2083 0.3366 0.6184 0.040 Uiso calc R 1 1
C C22 0.1470(2) 0.0714(9) 0.6825(4) 0.0330(12) Uani d . 1 1
C C23 0.1155(2) 0.0141(11) 0.5825(4) 0.0432(13) Uani d . 1 1
H H23 0.1280 0.1064 0.5221 0.052 Uiso calc R 1 1
C C24 0.0658(2) -0.1774(11) 0.5704(4) 0.0480(14) Uani d . 1 1
H H24 0.0438 -0.2129 0.5022 0.058 Uiso calc R 1 1
C C25 0.0486(2) -0.3157(11) 0.6579(4) 0.0479(14) Uani d . 1 1
H H25 0.0149 -0.4481 0.6499 0.057 Uiso calc R 1 1
C C26 0.0800(2) -0.2629(11) 0.7565(4) 0.0443(14) Uani d . 1 1
H H26 0.0681 -0.3606 0.8164 0.053 Uiso calc R 1 1
C C27 0.1284(2) -0.0708(9) 0.7696(4) 0.0356(12) Uani d . 1 1
H H27 0.1495 -0.0341 0.8384 0.043 Uiso calc R 1 1
H H1 0.232(2) 0.588(9) 0.950(4) 0.060(15) Uiso d D 1 1
H H2 0.268(2) 1.058(10) 0.933(4) 0.057(15) Uiso d D 1 1

loop_
_atom_site_aniso_label
_atom_site_aniso_U_11
_atom_site_aniso_U_22
_atom_site_aniso_U_33
_atom_site_aniso_U_12
_atom_site_aniso_U_13
_atom_site_aniso_U_23
O1 0.054(2) 0.0379(19) 0.038(2) -0.0100(17) 0.0135(17) -0.0039(15)
O2 0.050(2) 0.0394(19) 0.044(2) -0.0075(17) 0.0069(18) -0.0001(16)
O3 0.052(2) 0.0361(17) 0.026(2) -0.0051(15) 0.0106(16) 0.0026(14)
N1 0.041(2) 0.027(2) 0.029(2) 0.0001(18) 0.012(2) -0.0011(17)
C11 0.041(3) 0.033(2) 0.029(3) -0.005(2) 0.008(2) -0.001(2)
C12 0.038(3) 0.030(2) 0.036(3) -0.007(2) 0.006(2) 0.004(2)
C13 0.043(3) 0.045(3) 0.044(4) 0.000(3) 0.005(3) 0.005(2)
C14 0.047(3) 0.064(4) 0.058(4) 0.003(3) -0.002(3) 0.019(3)
C15 0.052(4) 0.048(3) 0.080(5) 0.004(3) 0.020(4) 0.016(3)
C16 0.044(3) 0.054(3) 0.060(4) 0.004(3) 0.014(3) 0.006(3)
C17 0.042(3) 0.043(3) 0.043(3) -0.002(3) 0.012(3) 0.004(2)
C21 0.038(3) 0.031(2) 0.031(3) 0.004(2) 0.001(2) 0.001(2)
C22 0.035(3) 0.034(2) 0.030(3) 0.004(2) 0.007(2) 0.000(2)
C23 0.046(3) 0.047(3) 0.035(3) 0.000(3) 0.004(3) -0.003(2)
C24 0.039(3) 0.056(3) 0.046(4) -0.005(3) -0.005(3) -0.007(3)
C25 0.042(3) 0.051(3) 0.053(4) -0.008(3) 0.016(3) -0.013(3)
C26 0.051(3) 0.042(3) 0.043(3) -0.002(3) 0.017(3) -0.005(2)
C27 0.033(3) 0.038(3) 0.037(3) -0.001(2) 0.009(2) -0.004(2)

loop_
_atom_type_symbol
_atom_type_description
_atom_type_scat_dispersion_real
_atom_type_scat_dispersion_imag
_atom_type_scat_source
C C 0.0033 0.0016 'International Tables Vol C Tables 4.2.6.8 and 6.1.1.4'
H H 0.0000 0.0000 'International Tables Vol C Tables 4.2.6.8 and 6.1.1.4'
N N 0.0061 0.0033 'International Tables Vol C Tables 4.2.6.8 and 6.1.1.4'
O O 0.0106 0.0060 'International Tables Vol C Tables 4.2.6.8 and 6.1.1.4'

loop_
_geom_angle_atom_site_label_1
_geom_angle_atom_site_label_2
_geom_angle_atom_site_label_3
_geom_angle
O2 O1 H1 102(3)
O1 O2 H2 97(3)
C21 N1 O3 124.2(4)
C21 N1 C11 121.3(4)
O3 N1 C11 114.4(4)
N1 C11 C12 110.1(3)
N1 C11 H112 109.6
C12 C11 H112 109.6
N1 C11 H111 109.6
C12 C11 H111 109.6
H112 C11 H111 108.1
C17 C12 C13 118.4(5)
C17 C12 C11 120.8(5)
C13 C12 C11 120.9(4)
C14 C13 C12 120.2(5)
C14 C13 H13 119.9
C12 C13 H13 119.9
C13 C14 C15 119.3(6)
C13 C14 H14 120.3
C15 C14 H14 120.3
C16 C15 C14 121.3(6)
C16 C15 H15 119.4
C14 C15 H15 119.4
C15 C16 C17 118.8(5)
C15 C16 H16 120.6
C17 C16 H16 120.6
C16 C17 C12 122.0(5)
C16 C17 H17 119.0
C12 C17 H17 119.0
N1 C21 C22 127.8(4)
N1 C21 H21 116.1
C22 C21 H21 116.1
C23 C22 C27 118.8(4)
C23 C22 C21 115.4(4)
C27 C22 C21 125.8(5)
C24 C23 C22 120.3(5)
C24 C23 H23 119.8
C22 C23 H23 119.8
C25 C24 C23 119.6(5)
C25 C24 H24 120.2
C23 C24 H24 120.2
C26 C25 C24 120.2(5)
C26 C25 H25 119.9
C24 C25 H25 119.9
C27 C26 C25 120.6(5)
C27 C26 H26 119.7
C25 C26 H26 119.7
C26 C27 C22 120.4(5)
C26 C27 H27 119.8
C22 C27 H27 119.8

loop_
_geom_bond_atom_site_label_1
_geom_bond_atom_site_label_2
_geom_bond_distance
O1 O2 1.467(4)
O1 H1 1.05(4)
O2 H2 1.06(4)
O3 N1 1.325(4)
N1 C21 1.297(6)
N1 C11 1.475(6)
C11 C12 1.498(6)
C11 H112 0.9900
C11 H111 0.9900
C12 C17 1.388(6)
C12 C13 1.392(7)
C13 C14 1.388(7)
C13 H13 0.9500
C14 C15 1.389(8)
C14 H14 0.9500
C15 C16 1.368(8)
C15 H15 0.9500
C16 C17 1.375(7)
C16 H16 0.9500
C17 H17 0.9500
C21 C22 1.454(6)
C21 H21 0.9500
C22 C23 1.390(6)
C22 C27 1.393(6)
C23 C24 1.388(7)
C23 H23 0.9500
C24 C25 1.378(7)
C24 H24 0.9500
C25 C26 1.371(7)
C25 H25 0.9500
C26 C27 1.368(7)
C26 H26 0.9500
C27 H27 0.9500

loop_
_geom_hbond_atom_site_label_D
_geom_hbond_atom_site_label_H
_geom_hbond_atom_site_label_A
_geom_hbond_site_symmetry_A
_geom_hbond_distance_DH
_geom_hbond_distance_HA
_geom_hbond_distance_DA
_geom_hbond_angle_DHA
_geom_hbond_publ_flag
O1 H1 O3 . 1.05(5) 1.66(5) 2.707(5) 174(4) yes
O2 H2 O3 1_565 1.06(5) 1.64(5) 2.681(5) 166(4) yes
C21 H21 O1 4_564 0.95 2.46 3.304(6) 148 yes
C27 H27 O3 . 0.95 2.29 2.902(6) 121 yes
C11 H111 O1 4_564 0.99 2.44 3.364(7) 155 yes
C11 H111 O2 4_564 0.99 2.47 3.394(7) 155 yes
C11 H112 O2 . 0.99 2.52 3.407(7) 149 yes

loop_
_geom_torsion_atom_site_label_1
_geom_torsion_atom_site_label_2
_geom_torsion_atom_site_label_3
_geom_torsion_atom_site_label_4
_geom_torsion
C21 N1 C11 C12 -103.9(5)
O3 N1 C11 C12 72.7(4)
N1 C11 C12 C17 82.7(5)
N1 C11 C12 C13 -96.6(5)
C17 C12 C13 C14 -0.7(7)
C11 C12 C13 C14 178.7(4)
C12 C13 C14 C15 0.5(7)
C13 C14 C15 C16 -1.1(8)
C14 C15 C16 C17 1.8(8)
C15 C16 C17 C12 -2.0(7)
C13 C12 C17 C16 1.4(7)
C11 C12 C17 C16 -178.0(4)
O3 N1 C21 C22 -1.8(7)
C11 N1 C21 C22 174.4(4)
N1 C21 C22 C23 176.4(4)
N1 C21 C22 C27 -6.0(7)
C27 C22 C23 C24 1.2(7)
C21 C22 C23 C24 179.0(4)
C22 C23 C24 C25 -1.4(7)
C23 C24 C25 C26 0.5(7)
C24 C25 C26 C27 0.6(7)
C25 C26 C27 C22 -0.8(7)
C23 C22 C27 C26 -0.1(7)
C21 C22 C27 C26 -177.6(4)
H1 O1 O2 H2 88(4)
